data_4002785
loop_
_publ_author_name
'Wang, Zhenbin'
'Chu, Iek-Heng'
'Zhou, Fei'
'Ong, Shyue Ping'

_publ_section_title
;
 Electronic Structure Descriptor for the Discovery of Narrow-Band
 Red-Emitting Phosphors
;
_journal_issue 11
_journal_name_full 'Chemistry of Materials'
_journal_page_first 4024
_journal_paper_doi 10.1021/acs.chemmater.6b01496
_journal_volume 28
_journal_year 2016
_chemical_formula_structural SrLiAl3N4
_chemical_formula_sum 'Al6 Li2 N8 Sr2'
_space_group_IT_number 2
_symmetry_Int_Tables_number 2
_symmetry_space_group_name_Hall '-P 1'
_symmetry_space_group_name_H-M 'P -1'
_cell_angle_alpha 73.78697870
_cell_angle_beta 73.32396372
_cell_angle_gamma 84.96221929
_cell_formula_units_Z 2
_cell_length_a 5.84211345
_cell_length_b 5.90765818
_cell_length_c 6.63216925
_cell_volume 210.543
_cod_data_source_file 34.cif
_cod_data_source_block SrLiAl3N4
_cod_original_cell_volume 210.542917997
_cod_original_sg_symbol_H-M P-1
_cod_original_formula_sum 'Sr2 Li2 Al6 N8'
_cod_database_code 4002785

loop_
_symmetry_equiv_pos_site_id
_symmetry_equiv_pos_as_xyz
1 'x, y, z'
2 '-x, -y, -z'

loop_
_atom_site_aniso_type_symbol
_atom_site_aniso_U_11
_atom_site_aniso_U_22
_atom_site_aniso_U_33
_atom_site_aniso_U_12
_atom_site_aniso_U_13
_atom_site_aniso_U_23
Li 0 0 0 0 0 0
Al 0 0 0 0 0 0
Sr 0 0 0 0 0 0
N 0 0 0 0 0 0

loop_
_atom_site_type_symbol
_atom_site_label
_atom_site_symmetry_multiplicity
_atom_site_fract_x
_atom_site_fract_y
_atom_site_fract_z
_atom_site_occupancy
Sr Sr1 2 0.017242 0.491341 0.732747 1
Li Li2 2 0.454496 0.679082 0.345094 1
Al Al3 2 0.179715 0.055373 0.072949 1
Al Al4 2 0.192963 0.039958 0.558048 1
Al Al5 2 0.457642 0.669324 0.839782 1
N N6 2 0.149174 0.873735 0.361581 1
N N7 2 0.178801 0.873283 0.868971 1
N N8 2 0.344195 0.341451 0.972283 1
N N9 2 0.363902 0.312212 0.441174 1

_cod_struct_determination_method theoretical
